data_7123389
loop_
_publ_author_name
'Deng, Zhihong'
'Zhu, Congqing'
'Hua, Yuhui'
'HE, Guomei'
'Guo, Ying'
'Lu, Ruqiang'
'Cao, Xiaoyu'
'Chen, Jiangxi'
'Xia, Haiping'

_publ_section_title
;
 Synthesis and Characterization of Metallapentalenoxazetes from the [2+2]
 Cycloaddition of Metallapentalynes with Nitrosoarenes
;
_journal_name_full 'Chemical Communications'
_journal_paper_doi 10.1039/C9CC02594D
_journal_year 2019
_chemical_absolute_configuration unk
_chemical_formula_moiety 'C69 H56 Cl N O3 Os P3, 0.25(C H2 Cl2), B F4'
_chemical_formula_sum 'C69.25 H56.5 B Cl1.5 F4 N O3 Os P3'
_chemical_formula_weight 1373.75
_chemical_name_systematic
;
 ? 
;
_space_group_crystal_system orthorhombic
_space_group_IT_number 19
_space_group_name_Hall 'P 2ac 2ab'
_space_group_name_H-M_alt 'P 21 21 21'
_symmetry_space_group_name_Hall 'P 2ac 2ab'
_symmetry_space_group_name_H-M 'P 21 21 21'
_atom_sites_solution_hydrogens geom
_atom_sites_solution_primary iterative
_audit_creation_date 2018-11-11
_audit_creation_method
;
Olex2 1.2
(compiled 2018.05.29 svn.r3508 for OlexSys, GUI svn.r5506)
;
_audit_update_record
;
2019-01-11 deposited with the CCDC.    2019-05-03 downloaded from the CCDC.
;
_cell_angle_alpha 90
_cell_angle_beta 90
_cell_angle_gamma 90
_cell_formula_units_Z 4
_cell_length_a 13.604(3)
_cell_length_b 13.735(3)
_cell_length_c 34.365(7)
_cell_measurement_reflns_used 43792
_cell_measurement_temperature 173(2)
_cell_measurement_theta_max 55.17
_cell_measurement_theta_min 5.99
_cell_volume 6421(2)
_computing_molecular_graphics 'Olex2 (Dolomanov et al., 2009)'
_computing_publication_material 'Olex2 (Dolomanov et al., 2009)'
_computing_structure_refinement 'ShelXL (Sheldrick, 2015)'
_computing_structure_solution 'olex2.solve (Bourhis et al., 2015)'
_diffrn_ambient_temperature 173(2)
_diffrn_measured_fraction_theta_full 0.997
_diffrn_measured_fraction_theta_max 0.997
_diffrn_measurement_device_type 'multiwire proportional'
_diffrn_measurement_method 'phi and omega scans'
_diffrn_radiation_monochromator graphite
_diffrn_radiation_type MoK\a
_diffrn_radiation_wavelength 0.71073
_diffrn_reflns_av_R_equivalents 0.0506
_diffrn_reflns_av_unetI/netI 0.0582
_diffrn_reflns_Laue_measured_fraction_full 0.997
_diffrn_reflns_Laue_measured_fraction_max 0.997
_diffrn_reflns_limit_h_max 16
_diffrn_reflns_limit_h_min -16
_diffrn_reflns_limit_k_max 16
_diffrn_reflns_limit_k_min -16
_diffrn_reflns_limit_l_max 40
_diffrn_reflns_limit_l_min -40
_diffrn_reflns_number 41679
_diffrn_reflns_point_group_measured_fraction_full 0.996
_diffrn_reflns_point_group_measured_fraction_max 0.996
_diffrn_reflns_theta_full 24.999
_diffrn_reflns_theta_max 24.999
_diffrn_reflns_theta_min 2.995
_exptl_absorpt_coefficient_mu 2.181
_exptl_absorpt_correction_T_max 1.000000
_exptl_absorpt_correction_T_min 0.5416
_exptl_absorpt_correction_type multi-scan
_exptl_crystal_colour 'metallic reddish red'
_exptl_crystal_colour_lustre metallic
_exptl_crystal_colour_modifier reddish
_exptl_crystal_colour_primary red
_exptl_crystal_density_diffrn 1.421
_exptl_crystal_density_method 'not measured'
_exptl_crystal_description block
_exptl_crystal_F_000 2762
_exptl_crystal_size_max 0.25
_exptl_crystal_size_mid 0.2
_exptl_crystal_size_min 0.13
_refine_diff_density_max 2.152
_refine_diff_density_min -0.626
_refine_diff_density_rms 0.141
_refine_ls_abs_structure_details
;
 Flack x determined using 4420 quotients [(I+)-(I-)]/[(I+)+(I-)]
 (Parsons, Flack and Wagner, Acta Cryst. B69 (2013) 249-259).
;
_refine_ls_abs_structure_Flack -0.003(3)
_refine_ls_extinction_method none
_refine_ls_goodness_of_fit_ref 1.108
_refine_ls_hydrogen_treatment constr
_refine_ls_matrix_type full
_refine_ls_number_parameters 775
_refine_ls_number_reflns 11264
_refine_ls_number_restraints 9
_refine_ls_restrained_S_all 1.109
_refine_ls_R_factor_all 0.0448
_refine_ls_R_factor_gt 0.0419
_refine_ls_shift/su_max 0.005
_refine_ls_shift/su_mean 0.000
_refine_ls_structure_factor_coef Fsqd
_refine_ls_weighting_details 'w=1/[\s^2^(Fo^2^)+(0.0670P)^2^+15.0281P] where P=(Fo^2^+2Fc^2^)/3'
_refine_ls_weighting_scheme calc
_refine_ls_wR_factor_gt 0.1223
_refine_ls_wR_factor_ref 0.1246
_reflns_Friedel_coverage 0.804
_reflns_Friedel_fraction_full 0.995
_reflns_Friedel_fraction_max 0.995
_reflns_number_gt 10701
_reflns_number_total 11264
_reflns_threshold_expression 'I > 2\s(I)'
_cod_data_source_file c9cc02594d2.cif
_cod_data_source_block 1
_cod_original_formula_sum 'C69.25 H56.50 B Cl1.50 F4 N O3 Os P3'
_cod_database_code 7123389
_shelx_shelxl_version_number 2014/7
_shelx_space_group_comment
;
The symmetry employed for this shelxl refinement is uniquely defined
by the following loop, which should always be used as a source of
symmetry information in preference to the above space-group names.
They are only intended as comments.
;
_olex2_refinement_description
;
1. Fixed Uiso
 At 1.2 times of:
  All C(H) groups, All C(H,H) groups
 At 1.5 times of:
  All C(H,H,H) groups
2. Restrained distances
 C1S-Cl1A
 1.77 with sigma of 0.03
 C1S-Cl1B
 1.77 with sigma of 0.03
 Cl1A-Cl1B
 2.89 with sigma of 0.03
3. Uiso/Uaniso restraints and constraints
Uanis(C1S) \\sim Ueq: with sigma of 0.0005 and sigma for terminal atoms of 0.001
4. Others
 Fixed Sof: C1S(0.25) H1SA(0.25) H1SB(0.25) Cl1B(0.25) Cl1A(0.25)
5.a Secondary CH2 refined with riding coordinates:
 C1S(H1SA,H1SB)
5.b Me refined with riding coordinates:
 C9(H9A,H9B,H9C)
5.c Aromatic/amide H refined with riding coordinates:
 C1(H1), C3(H3), C5(H5), C0AA(H0AA), C010(H010), C011(H011), C012(H012),
 C013(H013), C1AA(H1AA), C014(H014), C16(H16), C18(H18), C20(H20), C12(H12),
 C23(H23), C29(H29), C30(H30), C32(H32), C35(H35), C36(H36), C38(H38), C39(H39),
  C15(H15), C43(H43), C44(H44), C11(H11), C47(H47), C48(H48), C49(H49),
 C50(H50), C52(H52), C53(H53), C54(H54), C55(H55), C13(H13), C57(H57), C59(H59),
  C60(H60), C14(H14), C63(H63), C64(H64), C65(H65), C66(H66), C67(H67),
 C68(H68), C71(H71), C73(H73), C74(H74), C75(H75), C76(H76), C77(H77), C78(H78),
  C80(H80)
;
_olex2_submission_special_instructions 'No special instructions were received'

loop_
_space_group_symop_operation_xyz
'x, y, z'
'-x+1/2, -y, z+1/2'
'-x, y+1/2, -z+1/2'
'x+1/2, -y+1/2, -z'

loop_
_atom_site_label
_atom_site_type_symbol
_atom_site_fract_x
_atom_site_fract_y
_atom_site_fract_z
_atom_site_U_iso_or_equiv
_atom_site_adp_type
_atom_site_occupancy
_atom_site_site_symmetry_order
_atom_site_calc_flag
_atom_site_refinement_flags_posn
_atom_site_refinement_flags_adp
_atom_site_refinement_flags_occupancy
N1 N 0.3402(7) -0.0233(6) 1.4450(2) 0.0248(17) Uani 1 1 d . . .
C01 C -0.1590(9) 0.0360(7) 1.3156(3) 0.030(2) Uani 1 1 d . . .
C1 C 0.0291(7) -0.0857(7) 1.3932(3) 0.023(2) Uani 1 1 d . . .
H1 H -0.0163 -0.1283 1.4055 0.027 Uiso 1 1 calc R . .
C1S C 0.389(3) 0.183(3) 1.2252(12) 0.035(9) Uani 0.25 1 d D U P
H1SA H 0.3538 0.1843 1.2000 0.041 Uiso 0.25 1 calc R . P
H1SB H 0.3592 0.1306 1.2407 0.041 Uiso 0.25 1 calc R . P
C2 C 0.0036(7) -0.0461(7) 1.3588(3) 0.024(2) Uani 1 1 d . . .
C3 C 0.0805(8) 0.0171(8) 1.3438(3) 0.027(2) Uani 1 1 d . . .
H3 H 0.0760 0.0514 1.3199 0.033 Uiso 1 1 calc R . .
C4 C 0.1597(8) 0.0215(7) 1.3679(3) 0.024(2) Uani 1 1 d . . .
C5 C 0.2460(7) 0.0739(7) 1.3571(3) 0.026(2) Uani 1 1 d . . .
H5 H 0.2485 0.1127 1.3343 0.032 Uiso 1 1 calc R . .
C6 C 0.3250(7) 0.0652(7) 1.3816(3) 0.027(2) Uani 1 1 d . . .
C7 C 0.2980(8) 0.0064(7) 1.4133(3) 0.024(2) Uani 1 1 d . . .
C8 C 0.4255(9) 0.1006(9) 1.3730(3) 0.034(3) Uani 1 1 d . . .
C9 C 0.5207(12) 0.1958(14) 1.3307(5) 0.074(5) Uani 1 1 d . . .
H9A H 0.5137 0.2446 1.3100 0.111 Uiso 1 1 calc R . .
H9B H 0.5589 0.2234 1.3522 0.111 Uiso 1 1 calc R . .
H9C H 0.5549 0.1385 1.3203 0.111 Uiso 1 1 calc R . .
C0AA C 0.4492(12) -0.1002(11) 1.3180(4) 0.057(4) Uani 1 1 d . . .
H0AA H 0.5180 -0.0897 1.3205 0.069 Uiso 1 1 calc R . .
C010 C -0.0916(15) -0.3009(12) 1.2562(5) 0.079(6) Uani 1 1 d . . .
H010 H -0.1165 -0.3652 1.2536 0.094 Uiso 1 1 calc R . .
C011 C 0.0971(14) -0.4192(14) 1.3236(5) 0.083(6) Uani 1 1 d . . .
H011 H 0.1060 -0.4506 1.2993 0.099 Uiso 1 1 calc R . .
C012 C 0.4349(12) -0.4031(10) 1.4144(4) 0.053(4) Uani 1 1 d . . .
H012 H 0.4833 -0.4398 1.4009 0.063 Uiso 1 1 calc R . .
C013 C -0.1192(11) -0.2448(10) 1.2878(4) 0.052(4) Uani 1 1 d . . .
H013 H -0.1646 -0.2692 1.3064 0.063 Uiso 1 1 calc R . .
C1AA C 0.1768(8) 0.0456(8) 1.5676(3) 0.034(3) Uani 1 1 d . . .
H1AA H 0.2216 0.0072 1.5822 0.041 Uiso 1 1 calc R . .
C014 C 0.1982(11) 0.3258(10) 1.3906(4) 0.050(3) Uani 1 1 d . . .
H014 H 0.1851 0.3550 1.3660 0.060 Uiso 1 1 calc R . .
C16 C 0.1722(9) 0.0357(8) 1.5273(3) 0.032(2) Uani 1 1 d . . .
H16 H 0.2129 -0.0105 1.5145 0.039 Uiso 1 1 calc R . .
C18 C -0.1706(9) -0.2219(8) 1.3822(3) 0.034(2) Uani 1 1 d . . .
H18 H -0.1106 -0.2538 1.3760 0.041 Uiso 1 1 calc R . .
C20 C -0.0967(8) 0.0427(9) 1.4499(3) 0.031(2) Uani 1 1 d . . .
H20 H -0.0747 -0.0208 1.4565 0.037 Uiso 1 1 calc R . .
C21 C -0.0279(8) 0.1166(7) 1.4437(3) 0.026(2) Uani 1 1 d . . .
C12 C 0.5553(9) 0.0837(8) 1.4964(4) 0.039(3) Uani 1 1 d . . .
H12 H 0.5829 0.1455 1.5023 0.047 Uiso 1 1 calc R . .
C23 C -0.1525(9) 0.1188(8) 1.3390(3) 0.035(2) Uani 1 1 d . . .
H23 H -0.1168 0.1163 1.3627 0.041 Uiso 1 1 calc R . .
C24 C 0.1081(8) 0.0934(7) 1.5058(3) 0.024(2) Uani 1 1 d . . .
C29 C -0.1970(8) 0.0608(11) 1.4465(3) 0.037(3) Uani 1 1 d . . .
H29 H -0.2430 0.0095 1.4500 0.044 Uiso 1 1 calc R . .
C30 C 0.4214(11) -0.4152(8) 1.4538(4) 0.050(4) Uani 1 1 d . . .
H30 H 0.4595 -0.4615 1.4677 0.060 Uiso 1 1 calc R . .
C10 C 0.4331(8) -0.0135(8) 1.4653(3) 0.028(2) Uani 1 1 d . . .
C32 C -0.3243(10) -0.2181(9) 1.4168(4) 0.050(3) Uani 1 1 d . . .
H32 H -0.3690 -0.2474 1.4345 0.060 Uiso 1 1 calc R . .
C34 C 0.1675(9) 0.1999(7) 1.4378(3) 0.028(2) Uani 1 1 d . . .
C35 C 0.1161(9) 0.1114(8) 1.5864(3) 0.033(3) Uani 1 1 d . . .
H35 H 0.1185 0.1168 1.6140 0.040 Uiso 1 1 calc R . .
C36 C 0.0471(9) 0.1597(8) 1.5255(3) 0.030(2) Uani 1 1 d . . .
H36 H 0.0020 0.1985 1.5113 0.036 Uiso 1 1 calc R . .
C38 C -0.0633(9) 0.2108(8) 1.4358(3) 0.034(3) Uani 1 1 d . . .
H38 H -0.0181 0.2628 1.4323 0.041 Uiso 1 1 calc R . .
C39 C 0.2368(8) 0.2407(8) 1.4618(3) 0.032(2) Uani 1 1 d . . .
H39 H 0.2512 0.2115 1.4862 0.038 Uiso 1 1 calc R . .
C40 C 0.2986(8) -0.1595(8) 1.3449(3) 0.028(2) Uani 1 1 d . . .
C41 C 0.3086(8) -0.2791(7) 1.4144(3) 0.031(2) Uani 1 1 d . . .
C15 C 0.4747(8) -0.0966(8) 1.4797(3) 0.033(3) Uani 1 1 d . . .
H15 H 0.4449 -0.1581 1.4752 0.040 Uiso 1 1 calc R . .
C43 C 0.0736(9) -0.3297(8) 1.3943(3) 0.035(3) Uani 1 1 d . . .
H43 H 0.0646 -0.2998 1.4190 0.041 Uiso 1 1 calc R . .
C44 C 0.1473(10) 0.2416(7) 1.4017(3) 0.035(3) Uani 1 1 d . . .
H44 H 0.0998 0.2133 1.3848 0.042 Uiso 1 1 calc R . .
C11 C 0.4694(9) 0.0794(8) 1.4742(4) 0.035(3) Uani 1 1 d . . .
H11 H 0.4370 0.1367 1.4656 0.042 Uiso 1 1 calc R . .
C46 C 0.1414(8) -0.2930(7) 1.3692(3) 0.029(2) Uani 1 1 d . . .
C47 C 0.2977(8) -0.2929(8) 1.4536(3) 0.031(2) Uani 1 1 d . . .
H47 H 0.2512 -0.2552 1.4677 0.037 Uiso 1 1 calc R . .
C48 C 0.2855(9) 0.3243(9) 1.4505(4) 0.043(3) Uani 1 1 d . . .
H48 H 0.3323 0.3531 1.4675 0.051 Uiso 1 1 calc R . .
C49 C 0.0114(10) -0.1715(9) 1.2315(4) 0.042(3) Uani 1 1 d . . .
H49 H 0.0540 -0.1463 1.2121 0.051 Uiso 1 1 calc R . .
C50 C -0.0133(9) -0.1162(8) 1.2642(3) 0.036(3) Uani 1 1 d . . .
H50 H 0.0152 -0.0536 1.2676 0.043 Uiso 1 1 calc R . .
C52 C -0.1633(10) 0.2287(9) 1.4332(4) 0.044(3) Uani 1 1 d . . .
H52 H -0.1860 0.2928 1.4280 0.053 Uiso 1 1 calc R . .
C53 C -0.1985(10) 0.2053(9) 1.3276(4) 0.044(3) Uani 1 1 d . . .
H53 H -0.1949 0.2619 1.3434 0.053 Uiso 1 1 calc R . .
C54 C 0.3533(11) -0.3607(8) 1.4727(4) 0.044(3) Uani 1 1 d . . .
H54 H 0.3441 -0.3698 1.4999 0.053 Uiso 1 1 calc R . .
C55 C -0.2103(9) 0.0387(9) 1.2806(3) 0.039(3) Uani 1 1 d . . .
H55 H -0.2145 -0.0171 1.2644 0.047 Uiso 1 1 calc R . .
C13 C 0.6007(9) 0.0018(9) 1.5099(3) 0.037(3) Uani 1 1 d . . .
H13 H 0.6588 0.0071 1.5251 0.044 Uiso 1 1 calc R . .
C57 C 0.3999(9) -0.1393(9) 1.3490(4) 0.039(3) Uani 1 1 d . . .
H57 H 0.4330 -0.1525 1.3728 0.047 Uiso 1 1 calc R . .
C58 C -0.0789(9) -0.1513(8) 1.2919(3) 0.031(2) Uani 1 1 d . . .
C59 C -0.3483(10) -0.1289(10) 1.3995(4) 0.048(3) Uani 1 1 d . . .
H59 H -0.4092 -0.0979 1.4051 0.057 Uiso 1 1 calc R . .
C60 C 0.0291(11) -0.4551(11) 1.3498(4) 0.059(4) Uani 1 1 d . . .
H60 H -0.0092 -0.5108 1.3436 0.071 Uiso 1 1 calc R . .
C14 C 0.5620(8) -0.0898(8) 1.5013(3) 0.035(3) Uani 1 1 d . . .
H14 H 0.5945 -0.1471 1.5099 0.041 Uiso 1 1 calc R . .
C63 C -0.2812(9) -0.0862(9) 1.3739(3) 0.035(3) Uani 1 1 d . . .
H63 H -0.2956 -0.0249 1.3624 0.042 Uiso 1 1 calc R . .
C64 C 0.3040(15) -0.0932(11) 1.2804(4) 0.064(5) Uani 1 1 d . . .
H64 H 0.2716 -0.0761 1.2569 0.077 Uiso 1 1 calc R . .
C65 C -0.2486(10) 0.2063(11) 1.2933(4) 0.052(4) Uani 1 1 d . . .
H65 H -0.2795 0.2650 1.2853 0.062 Uiso 1 1 calc R . .
C66 C 0.3769(10) -0.3369(10) 1.3948(4) 0.045(3) Uani 1 1 d . . .
H66 H 0.3836 -0.3305 1.3674 0.054 Uiso 1 1 calc R . .
C67 C 0.2529(12) -0.1343(9) 1.3105(3) 0.043(3) Uani 1 1 d . . .
H67 H 0.1844 -0.1458 1.3077 0.052 Uiso 1 1 calc R . .
C68 C 0.1520(13) -0.3382(10) 1.3327(4) 0.058(4) Uani 1 1 d . . .
H68 H 0.1973 -0.3128 1.3143 0.069 Uiso 1 1 calc R . .
C69 C -0.1931(8) -0.1334(8) 1.3652(3) 0.028(2) Uani 1 1 d . . .
C71 C 0.0524(9) 0.1689(9) 1.5656(3) 0.036(3) Uani 1 1 d . . .
H71 H 0.0121 0.2149 1.5787 0.043 Uiso 1 1 calc R . .
C73 C 0.0178(10) -0.4097(9) 1.3845(4) 0.047(3) Uani 1 1 d . . .
H73 H -0.0296 -0.4335 1.4024 0.056 Uiso 1 1 calc R . .
C74 C 0.4071(17) -0.0765(12) 1.2851(5) 0.080(6) Uani 1 1 d . . .
H74 H 0.4445 -0.0486 1.2646 0.096 Uiso 1 1 calc R . .
C75 C 0.2668(11) 0.3663(9) 1.4150(4) 0.050(4) Uani 1 1 d . . .
H75 H 0.3014 0.4232 1.4073 0.060 Uiso 1 1 calc R . .
C76 C -0.2561(10) 0.1270(10) 1.2701(4) 0.047(3) Uani 1 1 d . . .
H76 H -0.2924 0.1308 1.2465 0.057 Uiso 1 1 calc R . .
C77 C -0.2362(11) -0.2644(10) 1.4085(4) 0.049(3) Uani 1 1 d . . .
H77 H -0.2206 -0.3246 1.4206 0.059 Uiso 1 1 calc R . .
C78 C -0.2298(10) 0.1547(10) 1.4380(4) 0.045(3) Uani 1 1 d . . .
H78 H -0.2982 0.1673 1.4356 0.054 Uiso 1 1 calc R . .
C80 C -0.0276(15) -0.2635(11) 1.2283(5) 0.075(6) Uani 1 1 d . . .
H80 H -0.0105 -0.3026 1.2065 0.090 Uiso 1 1 calc R . .
O1 O 0.2722(5) -0.0810(5) 1.4644(2) 0.0259(16) Uani 1 1 d . . .
O3 O 0.4257(7) 0.1679(7) 1.3444(3) 0.055(3) Uani 1 1 d . . .
O2 O 0.4986(6) 0.0710(8) 1.3888(3) 0.050(2) Uani 1 1 d . . .
P2 P 0.10160(19) 0.08712(17) 1.45233(7) 0.0218(5) Uani 1 1 d . . .
P1 P 0.2266(2) -0.19844(19) 1.38715(8) 0.0231(6) Uani 1 1 d . . .
P3 P -0.10605(19) -0.07537(19) 1.33303(7) 0.0238(6) Uani 1 1 d . . .
Cl1 Cl 0.07875(19) -0.15304(18) 1.47141(7) 0.0267(5) Uani 1 1 d . . .
Cl1B Cl 0.5080(8) 0.1452(8) 1.2146(3) 0.038(3) Uani 0.25 1 d D . P
Cl1A Cl 0.3592(9) 0.2860(14) 1.2474(6) 0.089(7) Uani 0.25 1 d D . P
B1 B -0.2313(16) -0.5178(11) 1.3274(5) 0.054(5) Uani 1 1 d . . .
F1 F -0.2464(11) -0.4271(8) 1.3434(3) 0.112(4) Uani 1 1 d . . .
F2 F -0.1717(8) -0.5092(8) 1.2950(3) 0.080(3) Uani 1 1 d . . .
F3 F -0.1786(7) -0.5719(7) 1.3550(2) 0.071(2) Uani 1 1 d . . .
F4 F -0.3150(7) -0.5636(8) 1.3190(2) 0.072(2) Uani 1 1 d . . .
Os1 Os 0.16166(3) -0.05903(2) 1.42073(2) 0.01938(12) Uani 1 1 d . . .

loop_
_atom_site_aniso_label
_atom_site_aniso_U_11
_atom_site_aniso_U_22
_atom_site_aniso_U_33
_atom_site_aniso_U_23
_atom_site_aniso_U_13
_atom_site_aniso_U_12
N1 0.020(4) 0.028(4) 0.027(4) 0.001(3) -0.001(4) 0.000(4)
C01 0.024(5) 0.029(5) 0.037(5) 0.004(4) 0.001(5) 0.009(5)
C1 0.022(5) 0.020(5) 0.026(5) -0.003(4) 0.000(4) 0.002(4)
C1S 0.035(9) 0.035(9) 0.035(9) 0.0000(7) 0.0000(7) -0.0001(7)
C2 0.016(5) 0.021(5) 0.036(5) -0.001(4) -0.002(4) 0.004(4)
C3 0.028(6) 0.026(5) 0.028(5) 0.004(4) 0.003(5) -0.006(5)
C4 0.023(5) 0.017(4) 0.033(5) 0.002(4) 0.003(5) -0.003(5)
C5 0.025(5) 0.022(5) 0.033(5) -0.001(4) 0.002(4) 0.003(5)
C6 0.023(5) 0.020(5) 0.038(5) 0.000(4) 0.006(4) 0.001(5)
C7 0.030(6) 0.017(5) 0.025(5) -0.006(4) 0.002(4) 0.001(4)
C8 0.038(7) 0.037(6) 0.028(6) -0.004(5) 0.000(5) -0.003(6)
C9 0.053(10) 0.103(14) 0.066(10) 0.013(10) 0.023(8) -0.031(10)
C0AA 0.055(9) 0.061(9) 0.056(9) -0.010(7) 0.022(8) -0.008(8)
C010 0.115(15) 0.057(10) 0.063(10) -0.036(8) 0.028(10) -0.031(10)
C011 0.083(13) 0.082(13) 0.083(12) -0.046(10) 0.006(10) -0.020(11)
C012 0.067(10) 0.043(7) 0.048(8) -0.008(6) -0.012(7) 0.027(7)
C013 0.064(9) 0.047(8) 0.046(7) -0.012(6) 0.021(7) -0.020(7)
C1AA 0.033(6) 0.033(6) 0.036(6) -0.003(4) -0.010(5) 0.003(5)
C014 0.058(9) 0.037(7) 0.056(8) 0.010(6) 0.011(7) 0.001(7)
C16 0.029(6) 0.030(6) 0.038(6) -0.007(4) 0.001(5) 0.001(5)
C18 0.026(6) 0.027(5) 0.048(6) -0.001(5) -0.001(5) -0.005(5)
C20 0.026(6) 0.036(6) 0.030(5) -0.008(5) 0.000(4) -0.002(5)
C21 0.029(6) 0.020(5) 0.029(5) -0.005(4) -0.003(4) 0.009(4)
C12 0.035(7) 0.025(6) 0.059(8) -0.006(5) -0.008(6) -0.003(5)
C23 0.027(6) 0.038(6) 0.038(6) 0.001(5) 0.005(5) 0.003(5)
C24 0.024(6) 0.022(5) 0.026(5) -0.001(4) -0.002(4) -0.002(4)
C29 0.025(5) 0.054(7) 0.031(6) -0.004(6) 0.004(4) 0.002(6)
C30 0.055(9) 0.026(6) 0.068(9) 0.006(6) -0.029(7) 0.011(6)
C10 0.014(5) 0.035(6) 0.034(6) -0.007(5) 0.000(4) 0.000(5)
C32 0.055(9) 0.046(7) 0.048(7) -0.003(6) 0.013(7) -0.021(7)
C34 0.031(6) 0.019(5) 0.036(5) -0.004(4) 0.009(5) 0.005(5)
C35 0.038(6) 0.036(6) 0.026(6) -0.004(4) -0.001(5) -0.013(5)
C36 0.034(6) 0.024(5) 0.032(6) -0.001(4) 0.000(5) 0.002(5)
C38 0.028(6) 0.026(6) 0.048(7) -0.006(5) -0.002(5) 0.007(5)
C39 0.028(6) 0.028(6) 0.038(6) 0.000(5) 0.004(5) -0.001(5)
C40 0.031(6) 0.025(5) 0.029(5) -0.001(4) 0.008(4) 0.010(5)
C41 0.035(6) 0.018(5) 0.040(6) -0.008(4) -0.007(5) 0.002(4)
C15 0.028(6) 0.027(5) 0.045(7) 0.000(5) -0.005(5) -0.002(5)
C43 0.041(7) 0.022(5) 0.040(6) -0.004(5) -0.004(5) -0.002(5)
C44 0.043(8) 0.022(5) 0.040(6) -0.002(4) -0.002(5) 0.007(5)
C11 0.026(6) 0.026(6) 0.053(7) -0.001(5) -0.003(5) 0.005(5)
C46 0.025(6) 0.024(5) 0.039(6) -0.008(4) -0.011(5) 0.007(4)
C47 0.025(6) 0.026(5) 0.041(6) 0.003(5) -0.006(5) 0.001(5)
C48 0.036(7) 0.033(6) 0.059(8) -0.012(6) 0.004(6) -0.013(6)
C49 0.048(8) 0.037(6) 0.042(7) -0.012(5) 0.013(6) 0.002(6)
C50 0.039(7) 0.029(6) 0.039(6) -0.002(5) 0.000(5) -0.003(5)
C52 0.039(7) 0.045(7) 0.050(7) -0.006(5) -0.005(6) 0.019(7)
C53 0.047(8) 0.035(7) 0.050(8) 0.007(6) 0.008(6) 0.007(6)
C54 0.056(9) 0.029(6) 0.046(7) 0.000(5) -0.020(7) 0.006(6)
C55 0.038(7) 0.047(8) 0.033(6) 0.010(5) -0.004(5) 0.000(6)
C13 0.022(6) 0.050(7) 0.038(6) 0.000(5) -0.004(5) -0.001(5)
C57 0.033(7) 0.040(7) 0.045(7) -0.010(5) 0.011(6) -0.001(6)
C58 0.030(6) 0.029(6) 0.033(6) -0.007(4) -0.004(5) 0.003(5)
C59 0.028(7) 0.066(9) 0.048(7) -0.004(6) 0.009(6) -0.014(7)
C60 0.052(9) 0.049(9) 0.075(10) -0.021(7) -0.005(7) -0.019(7)
C14 0.024(6) 0.031(6) 0.048(7) 0.005(5) -0.010(5) 0.001(5)
C63 0.033(6) 0.040(7) 0.033(6) -0.001(5) -0.001(5) -0.001(5)
C64 0.115(15) 0.049(8) 0.029(7) 0.000(6) 0.009(8) 0.022(9)
C65 0.040(8) 0.053(9) 0.062(9) 0.032(7) 0.015(7) 0.013(7)
C66 0.042(7) 0.046(7) 0.047(7) -0.003(6) -0.003(6) 0.017(6)
C67 0.062(9) 0.041(7) 0.028(6) -0.003(5) -0.002(6) 0.013(6)
C68 0.069(10) 0.047(7) 0.058(8) -0.029(6) 0.022(8) -0.022(8)
C69 0.024(6) 0.033(6) 0.027(5) 0.001(4) -0.006(4) -0.008(4)
C71 0.033(6) 0.036(6) 0.037(6) -0.005(5) 0.005(5) 0.002(5)
C73 0.037(7) 0.035(7) 0.070(9) -0.009(6) 0.003(6) -0.009(6)
C74 0.130(18) 0.049(10) 0.062(11) 0.006(8) 0.058(11) -0.006(11)
C75 0.054(9) 0.028(6) 0.068(10) 0.001(6) 0.017(8) -0.012(6)
C76 0.044(8) 0.058(8) 0.040(7) 0.024(6) -0.009(6) 0.012(7)
C77 0.064(10) 0.033(7) 0.050(8) 0.009(5) 0.000(7) -0.019(7)
C78 0.030(7) 0.065(9) 0.041(7) -0.007(6) 0.002(5) 0.015(7)
C80 0.103(15) 0.049(9) 0.074(11) -0.025(8) 0.044(10) -0.016(9)
O1 0.021(4) 0.025(4) 0.032(4) 0.002(3) -0.004(3) -0.003(3)
O3 0.038(5) 0.064(6) 0.061(6) 0.022(5) 0.008(4) -0.026(5)
O2 0.031(5) 0.067(6) 0.051(5) 0.004(5) 0.000(4) -0.006(5)
P2 0.0209(13) 0.0188(12) 0.0256(13) -0.0012(9) 0.0004(10) 0.0005(10)
P1 0.0232(14) 0.0196(13) 0.0264(13) -0.0020(10) -0.0023(11) 0.0030(11)
P3 0.0215(14) 0.0239(14) 0.0260(13) -0.0004(10) -0.0033(10) 0.0014(11)
Cl1 0.0269(14) 0.0254(12) 0.0278(12) 0.0047(9) 0.0012(10) -0.0007(10)
Cl1B 0.025(6) 0.043(6) 0.046(6) 0.020(5) -0.018(5) -0.012(5)
Cl1A 0.010(7) 0.111(14) 0.145(17) 0.051(13) 0.006(7) 0.014(7)
B1 0.087(14) 0.033(8) 0.041(8) -0.005(6) 0.008(9) -0.017(9)
F1 0.174(13) 0.054(6) 0.107(8) -0.030(6) -0.003(8) 0.025(8)
F2 0.079(7) 0.103(7) 0.057(5) -0.005(5) 0.016(5) -0.038(6)
F3 0.081(6) 0.066(6) 0.067(5) 0.010(4) 0.001(5) -0.018(5)
F4 0.077(6) 0.085(6) 0.055(5) -0.001(5) 0.010(4) -0.014(6)
Os1 0.01693(19) 0.01752(18) 0.02370(18) -0.00008(15) -0.00039(16) 0.00002(16)

loop_
_atom_type_symbol
_atom_type_description
_atom_type_scat_dispersion_real
_atom_type_scat_dispersion_imag
_atom_type_scat_source
C C 0.0033 0.0016 'International Tables Vol C Tables 4.2.6.8 and 6.1.1.4'
H H 0.0000 0.0000 'International Tables Vol C Tables 4.2.6.8 and 6.1.1.4'
B B 0.0013 0.0007 'International Tables Vol C Tables 4.2.6.8 and 6.1.1.4'
Cl Cl 0.1484 0.1585 'International Tables Vol C Tables 4.2.6.8 and 6.1.1.4'
F F 0.0171 0.0103 'International Tables Vol C Tables 4.2.6.8 and 6.1.1.4'
N N 0.0061 0.0033 'International Tables Vol C Tables 4.2.6.8 and 6.1.1.4'
O O 0.0106 0.0060 'International Tables Vol C Tables 4.2.6.8 and 6.1.1.4'
Os Os -1.2165 7.6030 'International Tables Vol C Tables 4.2.6.8 and 6.1.1.4'
P P 0.1023 0.0942 'International Tables Vol C Tables 4.2.6.8 and 6.1.1.4'

loop_
_geom_angle_atom_site_label_1
_geom_angle_atom_site_label_2
_geom_angle_atom_site_label_3
_geom_angle
C7 N1 C10 139.5(9)
C7 N1 O1 106.8(8)
O1 N1 C10 113.7(8)
C23 C01 P3 118.5(8)
C55 C01 C23 120.5(10)
C55 C01 P3 120.8(9)
C2 C1 Os1 123.7(8)
Cl1A C1S Cl1B 126(2)
C1 C2 C3 111.6(9)
C1 C2 P3 124.1(8)
C3 C2 P3 124.1(8)
C4 C3 C2 112.4(9)
C3 C4 C5 121.2(9)
C3 C4 Os1 120.4(7)
C5 C4 Os1 118.2(8)
C6 C5 C4 116.3(9)
C5 C6 C7 108.8(9)
C5 C6 C8 125.0(10)
C7 C6 C8 125.7(10)
N1 C7 C6 135.8(10)
N1 C7 Os1 98.9(7)
C6 C7 Os1 125.2(8)
O3 C8 C6 111.9(10)
O2 C8 C6 124.3(11)
O2 C8 O3 123.8(11)
C74 C0AA C57 123.8(17)
C013 C010 C80 120.3(14)
C68 C011 C60 120.3(15)
C30 C012 C66 118.8(13)
C010 C013 C58 118.9(13)
C35 C1AA C16 120.1(11)
C75 C014 C44 120.3(13)
C24 C16 C1AA 120.1(10)
C69 C18 C77 119.8(12)
C29 C20 C21 121.0(12)
C20 C21 C38 117.9(10)
C20 C21 P2 117.3(8)
C38 C21 P2 124.3(9)
C13 C12 C11 121.9(11)
C01 C23 C53 120.2(11)
C16 C24 C36 118.8(10)
C16 C24 P2 122.3(8)
C36 C24 P2 118.9(8)
C20 C29 C78 119.7(13)
C54 C30 C012 119.8(12)
C15 C10 N1 117.3(9)
C15 C10 C11 122.2(10)
C11 C10 N1 119.8(10)
C77 C32 C59 121.1(12)
C39 C34 C44 120.2(11)
C39 C34 P2 120.6(8)
C44 C34 P2 119.1(9)
C71 C35 C1AA 120.6(10)
C71 C36 C24 120.5(11)
C52 C38 C21 120.7(12)
C34 C39 C48 119.9(11)
C57 C40 P1 120.0(9)
C67 C40 C57 118.4(12)
C67 C40 P1 120.8(10)
C47 C41 C66 117.9(11)
C47 C41 P1 121.4(9)
C66 C41 P1 120.3(9)
C10 C15 C14 119.1(10)
C46 C43 C73 120.9(11)
C34 C44 C014 119.0(12)
C12 C11 C10 117.0(10)
C43 C46 C68 118.1(11)
C43 C46 P1 118.4(8)
C68 C46 P1 122.9(10)
C54 C47 C41 120.4(12)
C75 C48 C39 120.7(12)
C80 C49 C50 118.2(12)
C58 C50 C49 121.1(11)
C78 C52 C38 120.6(12)
C65 C53 C23 118.3(13)
C30 C54 C47 121.6(13)
C01 C55 C76 117.8(12)
C12 C13 C14 120.0(10)
C0AA C57 C40 118.5(14)
C013 C58 P3 122.1(9)
C50 C58 C013 119.9(11)
C50 C58 P3 118.0(8)
C63 C59 C32 118.8(13)
C73 C60 C011 119.0(13)
C13 C14 C15 119.4(10)
C69 C63 C59 120.1(12)
C67 C64 C74 118.7(15)
C76 C65 C53 122.7(12)
C012 C66 C41 121.4(12)
C64 C67 C40 121.5(15)
C011 C68 C46 120.2(14)
C18 C69 C63 120.6(11)
C18 C69 P3 120.0(9)
C63 C69 P3 119.3(9)
C35 C71 C36 119.8(11)
C60 C73 C43 121.4(13)
C0AA C74 C64 119.1(14)
C014 C75 C48 119.9(12)
C65 C76 C55 120.4(12)
C32 C77 C18 119.6(12)
C52 C78 C29 120.0(12)
C49 C80 C010 121.5(13)
N1 O1 Os1 92.9(5)
C8 O3 C9 115.3(12)
C21 P2 C24 101.3(5)
C21 P2 C34 103.7(5)
C21 P2 Os1 115.8(3)
C24 P2 C34 101.9(5)
C24 P2 Os1 118.0(3)
C34 P2 Os1 114.0(3)
C40 P1 C46 106.1(5)
C40 P1 Os1 110.2(3)
C41 P1 C40 104.8(5)
C41 P1 C46 97.3(5)
C41 P1 Os1 117.5(3)
C46 P1 Os1 119.3(3)
C01 P3 C69 108.5(5)
C2 P3 C01 108.0(5)
C2 P3 C58 110.5(5)
C2 P3 C69 110.1(5)
C58 P3 C01 108.4(5)
C58 P3 C69 111.2(5)
F1 B1 F2 109.4(13)
F1 B1 F3 106.6(13)
F2 B1 F3 106.9(15)
F4 B1 F1 112.7(17)
F4 B1 F2 111.5(13)
F4 B1 F3 109.5(12)
C1 Os1 C4 72.0(4)
C1 Os1 C7 143.0(4)
C1 Os1 O1 154.9(3)
C1 Os1 P2 93.3(3)
C1 Os1 P1 87.7(3)
C1 Os1 Cl1 80.2(3)
C4 Os1 O1 132.8(4)
C4 Os1 P2 87.0(3)
C4 Os1 P1 90.5(3)
C4 Os1 Cl1 151.4(3)
C7 Os1 C4 71.4(4)
C7 Os1 O1 61.4(3)
C7 Os1 P2 89.9(3)
C7 Os1 P1 87.6(3)
C7 Os1 Cl1 136.8(3)
O1 Os1 P2 92.28(19)
O1 Os1 P1 88.0(2)
O1 Os1 Cl1 75.6(2)
P2 Os1 Cl1 87.87(9)
P1 Os1 P2 176.88(10)
P1 Os1 Cl1 95.21(9)

loop_
_geom_bond_atom_site_label_1
_geom_bond_atom_site_label_2
_geom_bond_distance
N1 C7 1.296(13)
N1 C10 1.449(14)
N1 O1 1.389(11)
C01 C23 1.395(15)
C01 C55 1.390(15)
C01 P3 1.794(10)
C1 C2 1.345(14)
C1 Os1 2.070(10)
C1S Cl1B 1.74(3)
C1S Cl1A 1.65(3)
C2 C3 1.454(14)
C2 P3 1.781(10)
C3 C4 1.359(15)
C4 C5 1.425(15)
C4 Os1 2.127(9)
C5 C6 1.370(15)
C6 C7 1.404(14)
C6 C8 1.481(15)
C7 Os1 2.078(10)
C8 O3 1.350(14)
C8 O2 1.204(15)
C9 O3 1.429(16)
C0AA C57 1.370(19)
C0AA C74 1.31(2)
C010 C013 1.382(18)
C010 C80 1.39(2)
C011 C60 1.38(2)
C011 C68 1.38(2)
C012 C30 1.38(2)
C012 C66 1.380(18)
C013 C58 1.404(17)
C1AA C16 1.392(15)
C1AA C35 1.384(17)
C014 C44 1.400(18)
C014 C75 1.37(2)
C16 C24 1.391(15)
C18 C69 1.384(15)
C18 C77 1.397(17)
C20 C21 1.397(15)
C20 C29 1.392(15)
C21 C38 1.407(14)
C21 P2 1.832(11)
C12 C11 1.396(17)
C12 C13 1.365(17)
C23 C53 1.399(17)
C24 C36 1.406(15)
C24 P2 1.842(10)
C29 C78 1.395(19)
C30 C54 1.356(19)
C10 C15 1.367(15)
C10 C11 1.403(15)
C32 C59 1.400(19)
C32 C77 1.39(2)
C34 C39 1.374(16)
C34 C44 1.394(15)
C34 P2 1.858(11)
C35 C71 1.372(17)
C36 C71 1.386(15)
C38 C52 1.386(18)
C39 C48 1.382(17)
C40 C57 1.413(17)
C40 C67 1.380(16)
C40 P1 1.830(11)
C41 C47 1.371(16)
C41 C66 1.393(16)
C41 P1 1.830(11)
C15 C14 1.404(15)
C43 C46 1.360(16)
C43 C73 1.377(16)
C46 C68 1.408(16)
C46 P1 1.847(10)
C47 C54 1.367(16)
C48 C75 1.37(2)
C49 C50 1.397(16)
C49 C80 1.38(2)
C50 C58 1.391(17)
C52 C78 1.370(19)
C53 C65 1.361(19)
C55 C76 1.411(17)
C13 C14 1.396(16)
C58 P3 1.794(11)
C59 C63 1.397(17)
C60 C73 1.353(19)
C63 C69 1.395(16)
C64 C67 1.37(2)
C64 C74 1.43(3)
C65 C76 1.35(2)
C69 P3 1.806(11)
O1 Os1 2.146(7)
P2 Os1 2.424(2)
P1 Os1 2.404(3)
Cl1 Os1 2.444(2)
B1 F1 1.377(18)
B1 F2 1.382(19)
B1 F3 1.40(2)
B1 F4 1.33(2)
